data_7718611
loop_
_publ_author_name
'Sugamata, Koh'
'Furukawa, Riko'
'Amanokura, Natsuki'
'Minoura, Mao'

_publ_section_title
;
 Phenothiazine-dioxide-based Cu-MOFs: preserving porosity through the
 incorporation of substituents into organic linkers.
;
_journal_issue 22
_journal_name_full 'Dalton transactions (Cambridge, England : 2003)'
_journal_page_first 8813
_journal_page_last 8818
_journal_paper_doi 10.1039/d5dt00721f
_journal_volume 54
_journal_year 2025
_chemical_formula_moiety 'C40 H28 N2 O14 S2 Zn2, 6[C3H7NO]'
_chemical_formula_sum 'C58 H70 N8 O20 S2 Zn2'
_chemical_formula_weight 1394.08
_space_group_crystal_system trigonal
_space_group_IT_number 166
_space_group_name_Hall '-R 3 2"'
_space_group_name_H-M_alt 'R -3 m :H'
_atom_sites_solution_hydrogens geom
_atom_sites_solution_primary iterative
_audit_creation_date 2025-04-23
_audit_creation_method
;
Olex2 1.3
(compiled 2020.11.12 svn.r5f609507 for OlexSys, GUI svn.r6408)
;
_audit_update_record
;
2025-04-23 deposited with the CCDC.	2025-04-29 downloaded from the CCDC.
;
_cell_angle_alpha 90
_cell_angle_beta 90
_cell_angle_gamma 120
_cell_formula_units_Z 9
_cell_length_a 29.2673(6)
_cell_length_b 29.2673(6)
_cell_length_c 31.1360(8)
_cell_measurement_reflns_used 13834
_cell_measurement_temperature 233(2)
_cell_measurement_theta_max 17.0460
_cell_measurement_theta_min 1.6200
_cell_volume 23097.2(9)
_computing_molecular_graphics 'Olex2 1.3 (Dolomanov et al., 2009)'
_computing_publication_material 'Olex2 1.3 (Dolomanov et al., 2009)'
_computing_structure_refinement 'SHELXL 2019/3 (Sheldrick, 2015)'
_computing_structure_solution 'olex2.solve 1.3 (Bourhis et al., 2015)'
_diffrn_ambient_temperature 233.15
_diffrn_measured_fraction_theta_full 0.997
_diffrn_measured_fraction_theta_max 0.997
_diffrn_measurement_device_type 'PILATUS3 X CdTe 1M'
_diffrn_measurement_method '\w scans'
_diffrn_radiation_wavelength 0.414
_diffrn_reflns_av_R_equivalents 0.0912
_diffrn_reflns_av_unetI/netI 0.0361
_diffrn_reflns_Laue_measured_fraction_full 0.997
_diffrn_reflns_Laue_measured_fraction_max 0.997
_diffrn_reflns_limit_h_max 30
_diffrn_reflns_limit_h_min -30
_diffrn_reflns_limit_k_max 30
_diffrn_reflns_limit_k_min -30
_diffrn_reflns_limit_l_max 32
_diffrn_reflns_limit_l_min -32
_diffrn_reflns_number 56383
_diffrn_reflns_point_group_measured_fraction_full 0.997
_diffrn_reflns_point_group_measured_fraction_max 0.997
_diffrn_reflns_theta_full 12.499
_diffrn_reflns_theta_max 12.499
_diffrn_reflns_theta_min 1.454
_diffrn_source Synchrotron
_exptl_absorpt_coefficient_mu 0.134
_exptl_absorpt_correction_T_max 1.00000
_exptl_absorpt_correction_T_min 0.24486
_exptl_absorpt_correction_type multi-scan
_exptl_absorpt_process_details
;
CrysAlisPro 1.171.42.94a (Rigaku Oxford Diffraction, 2023)
Empirical absorption correction using spherical harmonics,
implemented in SCALE3 ABSPACK scaling algorithm.
;
_exptl_crystal_colour colourless
_exptl_crystal_colour_primary colourless
_exptl_crystal_density_diffrn 0.902
_exptl_crystal_description block
_exptl_crystal_F_000 6534
_exptl_crystal_size_max 0.01
_exptl_crystal_size_mid 0.01
_exptl_crystal_size_min 0.01
_refine_diff_density_max 1.183
_refine_diff_density_min -1.080
_refine_diff_density_rms 0.079
_refine_ls_extinction_method none
_refine_ls_goodness_of_fit_ref 1.102
_refine_ls_hydrogen_treatment constr
_refine_ls_matrix_type full
_refine_ls_number_parameters 163
_refine_ls_number_reflns 3293
_refine_ls_number_restraints 74
_refine_ls_restrained_S_all 1.169
_refine_ls_R_factor_all 0.0728
_refine_ls_R_factor_gt 0.0681
_refine_ls_shift/su_max 0.001
_refine_ls_shift/su_mean 0.000
_refine_ls_structure_factor_coef Fsqd
_refine_ls_weighting_details 'w=1/[\s^2^(Fo^2^)+(0.1384P)^2^+79.5927P] where P=(Fo^2^+2Fc^2^)/3'
_refine_ls_weighting_scheme calc
_refine_ls_wR_factor_gt 0.2088
_refine_ls_wR_factor_ref 0.2153
_reflns_Friedel_coverage 0.000
_reflns_number_gt 2934
_reflns_number_total 3293
_reflns_threshold_expression 'I > 2\s(I)'
_cod_data_source_file d5dt00721f2.cif
_cod_data_source_block 48_zniprppto2_a
_cod_depositor_comments 'Adding full bibliography for 7718601--7718612.cif.'
_cod_original_cell_volume 23097.2(11)
_cod_original_sg_symbol_H-M 'R -3 m'
_cod_database_code 7718611
_shelx_shelxl_version_number 2019/3
_shelx_space_group_comment
;
The symmetry employed for this shelxl refinement is uniquely defined
by the following loop, which should always be used as a source of
symmetry information in preference to the above space-group names.
They are only intended as comments.
;
_shelx_estimated_absorpt_t_max 0.999
_shelx_estimated_absorpt_t_min 0.999
_olex2_refinement_description
;
1. Restrained distances
 C11-C12
 1.5 with sigma of 0.001
 C11-C13
 1.5 with sigma of 0.02
2. Uiso/Uaniso restraints and constraints
N1 \\sim C8 \\sim C9 \\sim C11 \\sim C12 \\sim C10: within 1.7A with sigma of
0.001 and sigma for terminal atoms of 0.001 within 1.7A
C12 \\sim C11 \\sim C13: within 1.7A with sigma of 0.01 and sigma for terminal
atoms of 0.01 within 1.7A
O5 \\sim S1 \\sim O4: within 1.7A with sigma of 0.01 and sigma for terminal
atoms of 0.01 within 1.7A
Uanis(O4) \\sim Ueq, Uanis(S1) \\sim Ueq, Uanis(O5) \\sim Ueq: with sigma of
0.01 and sigma for terminal atoms of 0.01
Uanis(C13) \\sim Ueq: with sigma of 0.01 and sigma for terminal atoms of 0.01
3. Others
 Fixed Sof: C11(0.5) H11(0.5) C12(0.5) H12A(0.5) H12B(0.5) H12C(0.5) C13(0.5)
 H13A(0.5) H13B(0.5) H13C(0.5)
4.a Ternary CH refined with riding coordinates:
 C11(H11)
4.b Me refined with riding coordinates:
 C12(H12A,H12B,H12C), C13(H13A,H13B,H13C)
4.c Aromatic/amide H refined with riding coordinates:
 C3(H3), C4(H4), C7(H7), C10(H10)
;
_smtbx_masks_void_probe_radius 1.2
_smtbx_masks_void_truncation_radius 1.2
_platon_squeeze_special_details
;
A solvent mask was calculated and 2202 electrons were 
found in a volume of 16044\%A^3^ in 1 void per unit cell. 
This is consistent with the presence of 
6[C3H7NO] per Formula Unit 
which account for 2160 electrons 
per unit cell.
;
_platon_squeeze_void_probe_radius 1.20
_olex2_submission_special_instructions 'No special instructions were received'

loop_
_space_group_symop_operation_xyz
'x, y, z'
'-y, x-y, z'
'-x+y, -x, z'
'x-y, -y, -z'
'-x, -x+y, -z'
'y, x, -z'
'x+2/3, y+1/3, z+1/3'
'-y+2/3, x-y+1/3, z+1/3'
'-x+y+2/3, -x+1/3, z+1/3'
'x-y+2/3, -y+1/3, -z+1/3'
'-x+2/3, -x+y+1/3, -z+1/3'
'y+2/3, x+1/3, -z+1/3'
'x+1/3, y+2/3, z+2/3'
'-y+1/3, x-y+2/3, z+2/3'
'-x+y+1/3, -x+2/3, z+2/3'
'x-y+1/3, -y+2/3, -z+2/3'
'-x+1/3, -x+y+2/3, -z+2/3'
'y+1/3, x+2/3, -z+2/3'
'-x, -y, -z'
'y, -x+y, -z'
'x-y, x, -z'
'-x+y, y, z'
'x, x-y, z'
'-y, -x, z'
'-x+2/3, -y+1/3, -z+1/3'
'y+2/3, -x+y+1/3, -z+1/3'
'x-y+2/3, x+1/3, -z+1/3'
'-x+y+2/3, y+1/3, z+1/3'
'x+2/3, x-y+1/3, z+1/3'
'-y+2/3, -x+1/3, z+1/3'
'-x+1/3, -y+2/3, -z+2/3'
'y+1/3, -x+y+2/3, -z+2/3'
'x-y+1/3, x+2/3, -z+2/3'
'-x+y+1/3, y+2/3, z+2/3'
'x+1/3, x-y+2/3, z+2/3'
'-y+1/3, -x+2/3, z+2/3'

loop_
_atom_site_label
_atom_site_type_symbol
_atom_site_fract_x
_atom_site_fract_y
_atom_site_fract_z
_atom_site_U_iso_or_equiv
_atom_site_adp_type
_atom_site_occupancy
_atom_site_site_symmetry_order
_atom_site_calc_flag
_atom_site_refinement_flags_posn
_atom_site_refinement_flags_adp
_atom_site_refinement_flags_occupancy
_atom_site_disorder_assembly
_atom_site_disorder_group
O1 O 0.53080(11) 0.0616(2) 0.39989(16) 0.0798(15) Uani 1 2 d S T P . .
Zn1 Zn 0.51446(2) 0.02893(2) 0.45808(2) 0.0350(3) Uani 1 2 d S T P . .
O2 O 0.48743(13) 0.07204(12) 0.48883(12) 0.0627(9) Uani 1 1 d . . . . .
C1 C 0.46833(18) 0.06278(18) 0.52689(17) 0.0540(12) Uani 1 1 d . . . . .
O3 O 0.46490(14) 0.02756(13) 0.55110(11) 0.0606(9) Uani 1 1 d . . . . .
C2 C 0.44806(19) 0.09761(17) 0.54236(16) 0.0550(12) Uani 1 1 d . . . . .
C3 C 0.4235(2) 0.08888(19) 0.58230(17) 0.0666(15) Uani 1 1 d . . . . .
H3 H 0.420393 0.061058 0.599502 0.080 Uiso 1 1 calc R U . . .
C4 C 0.4038(2) 0.11975(18) 0.59725(17) 0.0712(16) Uani 1 1 d . . . . .
H4 H 0.387239 0.112523 0.624261 0.085 Uiso 1 1 calc R U . . .
C5 C 0.4079(2) 0.16165(19) 0.57288(17) 0.0634(14) Uani 1 1 d . . . . .
C6 C 0.4318(2) 0.17010(19) 0.53206(16) 0.0629(14) Uani 1 1 d . . . . .
C7 C 0.45155(19) 0.13839(18) 0.51789(16) 0.0597(13) Uani 1 1 d . . . . .
H7 H 0.467811 0.144981 0.490795 0.072 Uiso 1 1 calc R U . . .
S1 S 0.42774(11) 0.21387(6) 0.49612(7) 0.0846(8) Uani 1 2 d S TU P . .
O4 O 0.3734(3) 0.18668(16) 0.4773(2) 0.112(2) Uani 1 2 d S TU P . .
O5 O 0.4710(3) 0.23548(17) 0.4681(2) 0.118(2) Uani 1 2 d S TU P . .
N1 N 0.3913(3) 0.19567(15) 0.5898(2) 0.0803(12) Uani 1 2 d S TU P . .
C8 C 0.3612(4) 0.18061(19) 0.6298(3) 0.0812(12) Uani 1 2 d S TU P A .
C9 C 0.3065(4) 0.15327(19) 0.6266(3) 0.0837(12) Uani 1 2 d S TU P . .
C10 C 0.3886(4) 0.1943(2) 0.6676(3) 0.0807(12) Uani 1 2 d S TU P . .
H10 H 0.425674 0.212834 0.667631 0.097 Uiso 1 2 calc R U P A .
C11 C 0.2727(4) 0.1282(4) 0.5848(3) 0.0894(14) Uani 0.5 1 d D U P A -1
H11 H 0.293235 0.123254 0.561907 0.107 Uiso 0.5 1 calc R U P A -1
C12 C 0.2196(4) 0.0800(4) 0.5911(4) 0.0933(16) Uani 0.5 1 d D U P A -1
H12A H 0.202272 0.067949 0.563505 0.140 Uiso 0.5 1 calc R U P A -1
H12B H 0.223876 0.052341 0.604280 0.140 Uiso 0.5 1 calc R U P A -1
H12C H 0.198202 0.088521 0.609609 0.140 Uiso 0.5 1 calc R U P A -1
C13 C 0.2571(8) 0.1726(7) 0.5723(6) 0.136(4) Uani 0.5 1 d D U P A -1
H13A H 0.288951 0.206161 0.567383 0.205 Uiso 0.5 1 calc R U P A -1
H13B H 0.235801 0.161965 0.546364 0.205 Uiso 0.5 1 calc R U P A -1
H13C H 0.237124 0.176321 0.595571 0.205 Uiso 0.5 1 calc R U P A -1

loop_
_atom_site_aniso_label
_atom_site_aniso_U_11
_atom_site_aniso_U_22
_atom_site_aniso_U_33
_atom_site_aniso_U_23
_atom_site_aniso_U_13
_atom_site_aniso_U_12
O1 0.092(3) 0.080(4) 0.063(3) 0.024(3) 0.0122(14) 0.0401(18)
Zn1 0.0333(4) 0.0296(5) 0.0409(5) -0.0002(3) -0.00009(13) 0.0148(2)
O2 0.070(2) 0.0495(19) 0.079(2) -0.0075(17) 0.0111(19) 0.0380(17)
C1 0.044(3) 0.040(3) 0.076(4) -0.011(3) 0.002(2) 0.020(2)
O3 0.073(2) 0.0473(19) 0.076(2) -0.0015(17) 0.0078(18) 0.0413(18)
C2 0.063(3) 0.043(3) 0.068(3) 0.002(2) 0.015(2) 0.033(2)
C3 0.089(4) 0.048(3) 0.076(3) 0.016(2) 0.025(3) 0.044(3)
C4 0.112(4) 0.047(3) 0.073(3) 0.021(2) 0.043(3) 0.053(3)
C5 0.083(4) 0.045(3) 0.079(3) 0.009(2) 0.030(3) 0.044(3)
C6 0.085(4) 0.051(3) 0.062(3) 0.009(2) 0.026(3) 0.042(3)
C7 0.072(3) 0.048(3) 0.065(3) 0.004(2) 0.023(3) 0.034(3)
S1 0.143(2) 0.0664(9) 0.0700(13) 0.0151(7) 0.0303(13) 0.0716(10)
O4 0.142(5) 0.098(3) 0.110(4) -0.0187(19) -0.037(4) 0.071(2)
O5 0.169(5) 0.102(3) 0.105(4) 0.0272(19) 0.054(4) 0.084(2)
N1 0.114(3) 0.0594(16) 0.085(2) 0.0227(11) 0.045(2) 0.0572(14)
C8 0.115(3) 0.0606(15) 0.086(2) 0.0221(10) 0.044(2) 0.0574(14)
C9 0.116(3) 0.0638(17) 0.089(2) 0.0212(11) 0.042(2) 0.0580(14)
C10 0.114(3) 0.0602(17) 0.086(2) 0.0221(11) 0.044(2) 0.0571(15)
C11 0.119(3) 0.0678(19) 0.092(2) 0.0205(14) 0.040(2) 0.0551(17)
C12 0.121(3) 0.071(2) 0.094(3) 0.0202(17) 0.039(2) 0.052(2)
C13 0.143(7) 0.121(7) 0.136(7) 0.023(6) 0.010(6) 0.059(5)

loop_
_atom_type_symbol
_atom_type_description
_atom_type_scat_dispersion_real
_atom_type_scat_dispersion_imag
_atom_type_scat_source
C C -0.0011 0.0005 'International Tables Vol C Tables 4.2.6.8 and 6.1.1.4'
H H 0.0000 0.0000 'International Tables Vol C Tables 4.2.6.8 and 6.1.1.4'
N N -0.0015 0.0010 'International Tables Vol C Tables 4.2.6.8 and 6.1.1.4'
O O -0.0013 0.0018 'International Tables Vol C Tables 4.2.6.8 and 6.1.1.4'
S S 0.0306 0.0409 'International Tables Vol C Tables 4.2.6.8 and 6.1.1.4'
Zn Zn 0.1937 0.5383 'International Tables Vol C Tables 4.2.6.8 and 6.1.1.4'

loop_
_geom_angle_atom_site_label_1
_geom_angle_atom_site_label_2
_geom_angle_atom_site_label_3
_geom_angle
_geom_angle_site_symmetry_1
_geom_angle_site_symmetry_3
_geom_angle_publ_flag
O1 Zn1 Zn1 175.24(17) . 19_656 ?
O1 Zn1 O2 101.83(15) . . ?
O1 Zn1 O2 101.83(15) . 22_655 ?
O1 Zn1 O3 99.43(15) . 4_556 ?
O1 Zn1 O3 99.43(15) . 19_656 ?
O2 Zn1 Zn1 81.52(10) 22_655 19_656 ?
O2 Zn1 Zn1 81.52(10) . 19_656 ?
O2 Zn1 O2 88.8(2) . 22_655 ?
O2 Zn1 O3 87.30(14) . 4_556 ?
O2 Zn1 O3 158.74(14) . 19_656 ?
O2 Zn1 O3 158.74(14) 22_655 4_556 ?
O2 Zn1 O3 87.29(14) 22_655 19_656 ?
O3 Zn1 Zn1 77.23(10) 4_556 19_656 ?
O3 Zn1 Zn1 77.23(10) 19_656 19_656 ?
O3 Zn1 O3 88.8(2) 4_556 19_656 ?
C1 O2 Zn1 124.7(3) . . ?
O2 C1 C2 115.8(4) . . ?
O3 C1 O2 125.7(4) . . ?
O3 C1 C2 118.5(5) . . ?
C1 O3 Zn1 130.8(3) . 19_656 ?
C3 C2 C1 120.4(4) . . ?
C7 C2 C1 122.1(4) . . ?
C7 C2 C3 117.5(4) . . ?
C2 C3 H3 119.0 . . ?
C4 C3 C2 121.9(4) . . ?
C4 C3 H3 119.0 . . ?
C3 C4 H4 119.6 . . ?
C3 C4 C5 120.9(4) . . ?
C5 C4 H4 119.6 . . ?
C4 C5 C6 117.5(4) . . ?
C4 C5 N1 120.5(5) . . ?
N1 C5 C6 121.8(4) . . ?
C5 C6 S1 119.8(4) . . ?
C7 C6 C5 120.3(4) . . ?
C7 C6 S1 119.3(4) . . ?
C2 C7 C6 121.9(4) . . ?
C2 C7 H7 119.0 . . ?
C6 C7 H7 119.0 . . ?
C6 S1 C6 100.0(3) 23 . ?
O4 S1 C6 107.7(3) . . ?
O4 S1 C6 107.7(3) . 23 ?
O5 S1 C6 110.6(3) . 23 ?
O5 S1 C6 110.6(3) . . ?
O5 S1 O4 118.4(5) . . ?
C5 N1 C5 122.9(6) 23 . ?
C5 N1 C8 118.3(3) . . ?
C5 N1 C8 118.3(3) 23 . ?
C9 C8 N1 117.5(9) . . ?
C10 C8 N1 118.0(8) . . ?
C10 C8 C9 124.6(8) . . ?
C8 C9 C10 116.6(9) . 25_556 ?
C8 C9 C11 127.0(7) . . ?
C10 C9 C11 115.6(9) 25_556 . ?
C8 C10 C9 118.8(9) . 25_556 ?
C8 C10 H10 120.6 . . ?
C9 C10 H10 120.6 25_556 . ?
C9 C11 H11 112.1 . . ?
C9 C11 C13 100.9(9) . . ?
C12 C11 C9 116.4(9) . . ?
C12 C11 H11 112.1 . . ?
C12 C11 C13 102.1(11) . . ?
C13 C11 H11 112.1 . . ?
C11 C12 H12A 109.5 . . ?
C11 C12 H12B 109.5 . . ?
C11 C12 H12C 109.5 . . ?
H12A C12 H12B 109.5 . . ?
H12A C12 H12C 109.5 . . ?
H12B C12 H12C 109.5 . . ?
C11 C13 H13A 109.5 . . ?
C11 C13 H13B 109.5 . . ?
C11 C13 H13C 109.5 . . ?
H13A C13 H13B 109.5 . . ?
H13A C13 H13C 109.5 . . ?
H13B C13 H13C 109.5 . . ?

loop_
_geom_bond_atom_site_label_1
_geom_bond_atom_site_label_2
_geom_bond_distance
_geom_bond_site_symmetry_2
_geom_bond_publ_flag
O1 Zn1 1.992(5) . ?
Zn1 Zn1 2.9941(12) 19_656 ?
Zn1 O2 2.033(3) . ?
Zn1 O2 2.033(3) 22_655 ?
Zn1 O3 2.044(3) 19_656 ?
Zn1 O3 2.044(3) 4_556 ?
O2 C1 1.280(6) . ?
C1 O3 1.240(6) . ?
C1 C2 1.493(6) . ?
C2 C3 1.394(7) . ?
C2 C7 1.376(7) . ?
C3 H3 0.9400 . ?
C3 C4 1.375(7) . ?
C4 H4 0.9400 . ?
C4 C5 1.395(7) . ?
C5 C6 1.411(7) . ?
C5 N1 1.410(5) . ?
C6 C7 1.389(6) . ?
C6 S1 1.749(5) . ?
C7 H7 0.9400 . ?
S1 O4 1.498(8) . ?
S1 O5 1.400(7) . ?
N1 C8 1.461(10) . ?
C8 C9 1.389(13) . ?
C8 C10 1.366(13) . ?
C9 C10 1.415(11) 25_556 ?
C9 C11 1.577(14) . ?
C10 H10 0.9400 . ?
C11 H11 0.9900 . ?
C11 C12 1.5001(10) . ?
C11 C13 1.628(15) . ?
C12 H12A 0.9700 . ?
C12 H12B 0.9700 . ?
C12 H12C 0.9700 . ?
C13 H13A 0.9700 . ?
C13 H13B 0.9700 . ?
C13 H13C 0.9700 . ?

loop_
_geom_torsion_atom_site_label_1
_geom_torsion_atom_site_label_2
_geom_torsion_atom_site_label_3
_geom_torsion_atom_site_label_4
_geom_torsion
_geom_torsion_site_symmetry_1
_geom_torsion_site_symmetry_2
_geom_torsion_site_symmetry_3
_geom_torsion_site_symmetry_4
_geom_torsion_publ_flag
Zn1 O2 C1 O3 2.4(7) . . . . ?
Zn1 O2 C1 C2 -176.8(3) . . . . ?
O2 C1 O3 Zn1 -1.1(7) . . . 19_656 ?
O2 C1 C2 C3 176.1(5) . . . . ?
O2 C1 C2 C7 -2.4(7) . . . . ?
C1 C2 C3 C4 -179.1(5) . . . . ?
C1 C2 C7 C6 178.8(5) . . . . ?
O3 C1 C2 C3 -3.1(7) . . . . ?
O3 C1 C2 C7 178.4(5) . . . . ?
C2 C1 O3 Zn1 178.0(3) . . . 19_656 ?
C2 C3 C4 C5 -0.5(9) . . . . ?
C3 C2 C7 C6 0.2(8) . . . . ?
C3 C4 C5 C6 1.7(9) . . . . ?
C3 C4 C5 N1 -175.0(6) . . . . ?
C4 C5 C6 C7 -2.0(9) . . . . ?
C4 C5 C6 S1 168.6(5) . . . . ?
C4 C5 N1 C5 161.0(5) . . . 23 ?
C4 C5 N1 C8 -11.0(11) . . . . ?
C5 C6 C7 C2 1.0(8) . . . . ?
C5 C6 S1 C6 35.8(6) . . . 23 ?
C5 C6 S1 O4 -76.6(5) . . . . ?
C5 C6 S1 O5 152.5(5) . . . . ?
C5 N1 C8 C9 -93.8(7) . . . . ?
C5 N1 C8 C9 93.8(7) 23 . . . ?
C5 N1 C8 C10 -86.2(7) 23 . . . ?
C5 N1 C8 C10 86.2(7) . . . . ?
C6 C5 N1 C5 -15.5(12) . . . 23 ?
C6 C5 N1 C8 172.5(7) . . . . ?
C7 C2 C3 C4 -0.5(8) . . . . ?
C7 C6 S1 C6 -153.5(3) . . . 23 ?
C7 C6 S1 O4 94.1(5) . . . . ?
C7 C6 S1 O5 -36.8(6) . . . . ?
S1 C6 C7 C2 -169.6(4) . . . . ?
N1 C5 C6 C7 174.7(6) . . . . ?
N1 C5 C6 S1 -14.8(9) . . . . ?
N1 C8 C9 C10 180.004(2) . . . 25_556 ?
N1 C8 C9 C11 10.9(5) . . . . ?
N1 C8 C10 C9 179.993(3) . . . 25_556 ?
C8 C9 C11 C12 149.8(7) . . . . ?
C8 C9 C11 C13 -100.7(9) . . . . ?
C9 C8 C10 C9 -0.007(5) . . . 25_556 ?
C10 C8 C9 C10 0.004(4) . . . 25_556 ?
C10 C8 C9 C11 -169.1(5) . . . . ?
C10 C9 C11 C12 -19.4(10) 25_556 . . . ?
C10 C9 C11 C13 90.1(8) 25_556 . . . ?

loop_
_platon_squeeze_void_nr
_platon_squeeze_void_average_x
_platon_squeeze_void_average_y
_platon_squeeze_void_average_z
_platon_squeeze_void_volume
_platon_squeeze_void_count_electrons
_platon_squeeze_void_content
1 -0.010 -0.016 -0.002 16044 2202 '54 C3H7NO'

loop_
_smtbx_masks_void_nr
_smtbx_masks_void_average_x
_smtbx_masks_void_average_y
_smtbx_masks_void_average_z
_smtbx_masks_void_volume
_smtbx_masks_void_count_electrons
_smtbx_masks_void_content
1 -0.528 -0.525 -0.797 16266.7 1827.8 ?
